data_7250389
loop_
_publ_author_name
'Xu, Dongping'
'Jin, Lizhen'
'Huang, Mengya'
'Zhang, Wu'

_publ_section_title
;
 Visible-light-induced selenium-mediated cascade cyclization of
 2-isocyanobenzonitriles with secondary amines to access indole-fused
 polycyclics
;
_journal_issue 23
_journal_name_full 'Green Chemistry'
_journal_page_first 6880
_journal_page_last 6886
_journal_paper_doi 10.1039/D5GC01245G
_journal_volume 27
_journal_year 2025
_chemical_formula_moiety '2(C15 H13 N3 Se)'
_chemical_formula_sum 'C30 H26 N6 Se2'
_chemical_formula_weight 628.49
_space_group_crystal_system monoclinic
_space_group_IT_number 14
_space_group_name_Hall '-P 2ybc'
_space_group_name_H-M_alt 'P 1 21/c 1'
_atom_sites_solution_hydrogens geom
_atom_sites_solution_primary iterative
_audit_creation_date 2024-09-16
_audit_creation_method
;
Olex2 1.2
(compiled 2018.05.29 svn.r3508 for OlexSys, GUI svn.r5506)
;
_audit_update_record
;
2024-09-26 deposited with the CCDC.	2025-05-13 downloaded from the CCDC.
;
_cell_angle_alpha 90
_cell_angle_beta 113.010(3)
_cell_angle_gamma 90
_cell_formula_units_Z 4
_cell_length_a 18.961(3)
_cell_length_b 9.6920(17)
_cell_length_c 16.557(3)
_cell_measurement_reflns_used 5352
_cell_measurement_temperature 293.15
_cell_measurement_theta_max 27.206
_cell_measurement_theta_min 2.404
_cell_volume 2800.6(8)
_computing_cell_refinement 'SAINT v8.37A (Bruker, 2015)'
_computing_data_reduction 'SAINT v8.37A (Bruker, 2015)'
_computing_molecular_graphics 'Olex2 (Dolomanov et al., 2009)'
_computing_publication_material 'Olex2 (Dolomanov et al., 2009)'
_computing_structure_refinement 'ShelXL (Sheldrick, 2015)'
_computing_structure_solution 'olex2.solve (Bourhis et al., 2015)'
_diffrn_ambient_temperature 293.15
_diffrn_detector 'Bruker APEX2 area detector'
_diffrn_detector_area_resol_mean 7.9
_diffrn_detector_type 'CCD area detector'
_diffrn_measured_fraction_theta_full 0.998
_diffrn_measured_fraction_theta_max 0.995
_diffrn_measurement_device 'three-circle diffractometer'
_diffrn_measurement_device_type 'Bruker APEX-II CCD'
_diffrn_measurement_method '\f and \w scans'
_diffrn_radiation_monochromator 'mirror optics'
_diffrn_radiation_probe x-ray
_diffrn_radiation_type MoK\a
_diffrn_radiation_wavelength 0.71073
_diffrn_reflns_av_R_equivalents 0.0353
_diffrn_reflns_av_unetI/netI 0.0465
_diffrn_reflns_Laue_measured_fraction_full 0.998
_diffrn_reflns_Laue_measured_fraction_max 0.995
_diffrn_reflns_limit_h_max 18
_diffrn_reflns_limit_h_min -24
_diffrn_reflns_limit_k_max 12
_diffrn_reflns_limit_k_min -12
_diffrn_reflns_limit_l_max 21
_diffrn_reflns_limit_l_min -21
_diffrn_reflns_number 16856
_diffrn_reflns_point_group_measured_fraction_full 0.998
_diffrn_reflns_point_group_measured_fraction_max 0.995
_diffrn_reflns_theta_full 25.242
_diffrn_reflns_theta_max 27.549
_diffrn_reflns_theta_min 1.167
_diffrn_source 'microfocus sealed X-ray tube'
_diffrn_source_type 'Incoatec I\ms'
_diffrn_standards_number 0
_exptl_absorpt_coefficient_mu 2.671
_exptl_absorpt_correction_T_max 0.7456
_exptl_absorpt_correction_T_min 0.4625
_exptl_absorpt_correction_type multi-scan
_exptl_absorpt_process_details
'SADABS-2016/2 (Bruker,2016/2) was used for absorption correction. wR2(int) was 0.0954 before and 0.0424 after correction. The Ratio of minimum to maximum transmission is 0.6203. The \l/2 correction factor is Not present.'
_exptl_crystal_colour 'clear light black'
_exptl_crystal_colour_lustre clear
_exptl_crystal_colour_modifier light
_exptl_crystal_colour_primary black
_exptl_crystal_density_diffrn 1.491
_exptl_crystal_description block
_exptl_crystal_F_000 1264
_exptl_crystal_size_max 0.22
_exptl_crystal_size_mid 0.21
_exptl_crystal_size_min 0.2
_refine_diff_density_max 0.490
_refine_diff_density_min -0.713
_refine_diff_density_rms 0.095
_refine_ls_extinction_method none
_refine_ls_goodness_of_fit_ref 1.011
_refine_ls_hydrogen_treatment constr
_refine_ls_matrix_type full
_refine_ls_number_parameters 345
_refine_ls_number_reflns 6438
_refine_ls_number_restraints 0
_refine_ls_restrained_S_all 1.011
_refine_ls_R_factor_all 0.0724
_refine_ls_R_factor_gt 0.0415
_refine_ls_shift/su_max 0.001
_refine_ls_shift/su_mean 0.000
_refine_ls_structure_factor_coef Fsqd
_refine_ls_weighting_details 'w=1/[\s^2^(Fo^2^)+(0.0576P)^2^] where P=(Fo^2^+2Fc^2^)/3'
_refine_ls_weighting_scheme calc
_refine_ls_wR_factor_gt 0.0976
_refine_ls_wR_factor_ref 0.1090
_reflns_Friedel_coverage 0.000
_reflns_number_gt 4297
_reflns_number_total 6438
_reflns_threshold_expression 'I > 2\s(I)'
_cod_data_source_file d5gc01245g2.cif
_cod_data_source_block 240915bbb_a
_cod_depositor_comments 'Adding full bibliography for 7250388--7250391.cif.'
_cod_original_cell_volume 2800.6(9)
_cod_database_code 7250389
_shelx_shelxl_version_number 2018/3
_shelx_space_group_comment
;
The symmetry employed for this shelxl refinement is uniquely defined
by the following loop, which should always be used as a source of
symmetry information in preference to the above space-group names.
They are only intended as comments.
;
_shelx_estimated_absorpt_t_max 0.617
_shelx_estimated_absorpt_t_min 0.591
_olex2_refinement_description
;
1. Fixed Uiso
 At 1.2 times of:
  All C(H) groups, All N(H) groups
 At 1.5 times of:
  All C(H,H,H) groups
2.a Aromatic/amide H refined with riding coordinates:
 N003(H003), N005(H005), C00E(H00E), C00H(H00H), C00I(H00I), C00J(H00J),
 C00K(H00K), C00L(H00L), C00N(H00N), C00O(H00O), C00Q(H00Q), C00R(H00R),
 C00S(H00S), C00T(H00T), C00U(H00U), C00V(H00V), C00Z(H00Z), C010(H010),
 C011(H011), C012(H012)
2.b Idealised Me refined as rotating group:
 C00M(H00A,H00B,H00C), C00W(H00D,H00F,H00G)
;
_olex2_submission_special_instructions 'No special instructions were received'

loop_
_space_group_symop_operation_xyz
'x, y, z'
'-x, y+1/2, -z+1/2'
'-x, -y, -z'
'x, -y-1/2, z-1/2'

loop_
_atom_site_label
_atom_site_type_symbol
_atom_site_fract_x
_atom_site_fract_y
_atom_site_fract_z
_atom_site_U_iso_or_equiv
_atom_site_adp_type
_atom_site_occupancy
_atom_site_site_symmetry_order
_atom_site_calc_flag
_atom_site_refinement_flags_posn
_atom_site_refinement_flags_adp
_atom_site_refinement_flags_occupancy
_atom_site_disorder_assembly
_atom_site_disorder_group
Se01 Se -0.08504(2) 0.44346(3) 0.12716(2) 0.05463(12) Uani 1 1 d . . . . .
Se02 Se 0.60853(2) 0.16452(3) 0.69601(2) 0.06445(13) Uani 1 1 d . . . . .
N003 N -0.00336(12) 0.2476(2) 0.25172(14) 0.0410(5) Uani 1 1 d . . . . .
H003 H 0.034858 0.192707 0.275322 0.049 Uiso 1 1 calc R . . . .
N004 N 0.05836(13) 0.3212(2) 0.16629(14) 0.0431(5) Uani 1 1 d . . . . .
N005 N 0.54251(13) 0.4200(2) 0.69958(15) 0.0463(6) Uani 1 1 d . . . . .
H005 H 0.507461 0.481226 0.676814 0.056 Uiso 1 1 calc R . . . .
N006 N 0.47222(13) 0.2856(2) 0.58302(15) 0.0480(6) Uani 1 1 d . . . . .
C007 C 0.12712(14) 0.2500(3) 0.22199(17) 0.0380(6) Uani 1 1 d . . . . .
C008 C -0.00343(15) 0.3292(3) 0.18543(16) 0.0394(6) Uani 1 1 d . . . . .
C009 C -0.06150(15) 0.2461(3) 0.28502(18) 0.0407(6) Uani 1 1 d . . . . .
C00A C 0.53483(16) 0.2988(3) 0.65652(18) 0.0438(6) Uani 1 1 d . . . . .
C00B C 0.60384(15) 0.4537(3) 0.77923(18) 0.0423(6) Uani 1 1 d . . . . .
N00C N 0.51153(18) 0.2110(3) 0.8585(2) 0.0712(8) Uani 1 1 d . . . . .
C00D C 0.61117(16) 0.3885(3) 0.85692(19) 0.0462(7) Uani 1 1 d . . . . .
C00E C 0.16926(16) 0.2988(3) 0.30416(18) 0.0465(7) Uani 1 1 d . . . . .
H00E H 0.153224 0.377211 0.324612 0.056 Uiso 1 1 calc R . . . .
C00F C 0.41171(15) 0.3860(3) 0.55475(17) 0.0436(6) Uani 1 1 d . . . . .
C00G C -0.04808(17) 0.3042(3) 0.36572(19) 0.0476(7) Uani 1 1 d . . . . .
C00H C 0.65435(17) 0.5557(3) 0.7811(2) 0.0559(8) Uani 1 1 d . . . . .
H00H H 0.648669 0.601345 0.729548 0.067 Uiso 1 1 calc R . . . .
C00I C 0.15072(16) 0.1348(3) 0.19109(19) 0.0478(7) Uani 1 1 d . . . . .
H00I H 0.122213 0.101424 0.135078 0.057 Uiso 1 1 calc R . . . .
C00J C 0.23526(17) 0.2324(3) 0.3567(2) 0.0537(7) Uani 1 1 d . . . . .
H00J H 0.263676 0.265293 0.412867 0.064 Uiso 1 1 calc R . . . .
C00K C 0.21715(18) 0.0695(3) 0.2442(2) 0.0544(8) Uani 1 1 d . . . . .
H00K H 0.233503 -0.008484 0.223688 0.065 Uiso 1 1 calc R . . . .
C00L C 0.25916(17) 0.1175(3) 0.3261(2) 0.0551(8) Uani 1 1 d . . . . .
H00L H 0.304002 0.072601 0.361314 0.066 Uiso 1 1 calc R . . . .
C00M C 0.06286(19) 0.3920(4) 0.08979(19) 0.0587(8) Uani 1 1 d . . . . .
H00A H 0.073717 0.488036 0.103137 0.088 Uiso 1 1 calc GR . . . .
H00B H 0.014875 0.382731 0.040490 0.088 Uiso 1 1 calc GR . . . .
H00C H 0.102925 0.351497 0.075853 0.088 Uiso 1 1 calc GR . . . .
C00N C 0.39966(18) 0.4624(3) 0.48127(19) 0.0543(8) Uani 1 1 d . . . . .
H00N H 0.432091 0.452336 0.451612 0.065 Uiso 1 1 calc R . . . .
C00O C 0.67114(19) 0.4245(3) 0.9349(2) 0.0607(9) Uani 1 1 d . . . . .
H00O H 0.676713 0.380580 0.987041 0.073 Uiso 1 1 calc R . . . .
C00P C 0.5561(2) 0.2880(3) 0.8572(2) 0.0543(7) Uani 1 1 d . . . . .
C00Q C -0.12979(17) 0.1792(3) 0.2405(2) 0.0564(8) Uani 1 1 d . . . . .
H00Q H -0.139481 0.139206 0.186099 0.068 Uiso 1 1 calc R . . . .
C00R C 0.36387(18) 0.4017(3) 0.5990(2) 0.0567(8) Uani 1 1 d . . . . .
H00R H 0.372200 0.350970 0.649567 0.068 Uiso 1 1 calc R . . . .
C00S C -0.1702(2) 0.2283(4) 0.3571(3) 0.0667(9) Uani 1 1 d . . . . .
H00S H -0.206965 0.221632 0.381070 0.080 Uiso 1 1 calc R . . . .
C00T C 0.72222(18) 0.5253(4) 0.9348(3) 0.0685(10) Uani 1 1 d . . . . .
H00T H 0.762857 0.548536 0.986649 0.082 Uiso 1 1 calc R . . . .
C00U C 0.3398(2) 0.5540(4) 0.4511(2) 0.0677(10) Uani 1 1 d . . . . .
H00U H 0.332113 0.606554 0.401354 0.081 Uiso 1 1 calc R . . . .
C00V C -0.1026(2) 0.2946(3) 0.4021(2) 0.0604(8) Uani 1 1 d . . . . .
H00V H -0.093109 0.332993 0.456848 0.072 Uiso 1 1 calc R . . . .
C00W C 0.4615(2) 0.1642(3) 0.5267(2) 0.0654(9) Uani 1 1 d . . . . .
H00D H 0.505226 0.153300 0.511722 0.098 Uiso 1 1 calc GR . . . .
H00F H 0.416324 0.176115 0.474101 0.098 Uiso 1 1 calc GR . . . .
H00G H 0.455824 0.083594 0.557345 0.098 Uiso 1 1 calc GR . . . .
N00X N 0.0770(2) 0.4372(4) 0.4462(2) 0.1035(13) Uani 1 1 d . . . . .
C00Y C 0.0221(2) 0.3776(4) 0.4105(2) 0.0666(9) Uani 1 1 d . . . . .
C00Z C 0.71330(18) 0.5916(4) 0.8582(3) 0.0676(10) Uani 1 1 d . . . . .
H00Z H 0.747258 0.661033 0.858537 0.081 Uiso 1 1 calc R . . . .
C010 C -0.1837(2) 0.1720(4) 0.2770(3) 0.0693(10) Uani 1 1 d . . . . .
H010 H -0.230136 0.127918 0.246450 0.083 Uiso 1 1 calc R . . . .
C011 C 0.2913(2) 0.5682(4) 0.4938(3) 0.0716(10) Uani 1 1 d . . . . .
H011 H 0.250115 0.628884 0.472640 0.086 Uiso 1 1 calc R . . . .
C012 C 0.3040(2) 0.4925(4) 0.5677(2) 0.0700(10) Uani 1 1 d . . . . .
H012 H 0.271489 0.502853 0.597177 0.084 Uiso 1 1 calc R . . . .

loop_
_atom_site_aniso_label
_atom_site_aniso_U_11
_atom_site_aniso_U_22
_atom_site_aniso_U_33
_atom_site_aniso_U_23
_atom_site_aniso_U_13
_atom_site_aniso_U_12
Se01 0.04726(19) 0.0535(2) 0.05231(19) 0.01199(14) 0.00777(14) 0.01156(13)
Se02 0.0629(2) 0.0519(2) 0.0681(2) -0.00641(16) 0.01421(18) 0.01523(15)
N003 0.0393(12) 0.0426(12) 0.0390(12) 0.0087(10) 0.0131(10) 0.0067(9)
N004 0.0417(13) 0.0483(14) 0.0355(12) 0.0112(10) 0.0111(10) 0.0042(10)
N005 0.0482(14) 0.0366(13) 0.0448(13) -0.0031(10) 0.0082(11) 0.0046(10)
N006 0.0464(14) 0.0473(13) 0.0455(13) -0.0092(11) 0.0129(12) -0.0028(11)
C007 0.0376(14) 0.0390(15) 0.0370(14) 0.0056(11) 0.0139(12) -0.0018(11)
C008 0.0426(15) 0.0374(14) 0.0321(13) -0.0009(11) 0.0078(12) 0.0007(11)
C009 0.0391(15) 0.0384(15) 0.0411(15) 0.0079(12) 0.0118(12) 0.0021(11)
C00A 0.0451(16) 0.0415(16) 0.0460(16) 0.0002(12) 0.0193(14) -0.0011(12)
C00B 0.0362(14) 0.0374(15) 0.0480(16) -0.0074(12) 0.0109(12) 0.0012(11)
N00C 0.081(2) 0.0627(18) 0.071(2) -0.0011(15) 0.0312(17) -0.0123(16)
C00D 0.0444(16) 0.0404(15) 0.0478(17) -0.0082(13) 0.0115(13) 0.0015(12)
C00E 0.0468(17) 0.0386(15) 0.0477(16) -0.0041(12) 0.0115(14) 0.0022(12)
C00F 0.0404(15) 0.0498(16) 0.0375(15) -0.0054(13) 0.0119(12) -0.0062(13)
C00G 0.0499(17) 0.0421(16) 0.0504(17) 0.0014(13) 0.0194(14) -0.0017(13)
C00H 0.0504(18) 0.0474(17) 0.069(2) -0.0030(15) 0.0218(16) -0.0025(14)
C00I 0.0494(17) 0.0496(18) 0.0421(15) -0.0085(13) 0.0153(14) -0.0006(13)
C00J 0.0476(17) 0.0537(18) 0.0470(17) -0.0043(14) 0.0047(14) -0.0022(14)
C00K 0.0547(19) 0.0488(17) 0.061(2) -0.0028(15) 0.0242(16) 0.0111(14)
C00L 0.0416(16) 0.0542(18) 0.060(2) 0.0038(16) 0.0093(15) 0.0055(14)
C00M 0.063(2) 0.068(2) 0.0446(17) 0.0201(16) 0.0213(15) 0.0044(17)
C00N 0.0482(17) 0.070(2) 0.0402(16) 0.0034(15) 0.0128(14) -0.0099(15)
C00O 0.064(2) 0.057(2) 0.0468(18) -0.0061(15) 0.0058(16) 0.0131(16)
C00P 0.062(2) 0.0516(19) 0.0465(17) -0.0007(14) 0.0177(15) 0.0013(16)
C00Q 0.0488(18) 0.064(2) 0.0504(18) 0.0009(15) 0.0131(15) -0.0081(15)
C00R 0.059(2) 0.065(2) 0.0511(18) -0.0007(16) 0.0271(16) -0.0026(16)
C00S 0.062(2) 0.060(2) 0.093(3) 0.015(2) 0.047(2) 0.0072(18)
C00T 0.0445(19) 0.061(2) 0.079(3) -0.0275(19) 0.0013(17) 0.0032(16)
C00U 0.063(2) 0.071(2) 0.0517(19) 0.0129(17) 0.0038(17) -0.0071(18)
C00V 0.078(2) 0.0514(19) 0.062(2) 0.0014(16) 0.0386(19) 0.0064(17)
C00W 0.071(2) 0.061(2) 0.058(2) -0.0193(16) 0.0192(17) -0.0061(17)
N00X 0.092(3) 0.135(3) 0.086(2) -0.053(2) 0.038(2) -0.048(2)
C00Y 0.071(2) 0.081(2) 0.051(2) -0.0192(18) 0.0289(18) -0.012(2)
C00Z 0.0468(19) 0.053(2) 0.095(3) -0.017(2) 0.0191(19) -0.0065(15)
C010 0.0441(19) 0.071(2) 0.087(3) 0.009(2) 0.0184(19) -0.0072(16)
C011 0.054(2) 0.069(2) 0.070(2) -0.0113(19) 0.0013(18) 0.0077(17)
C012 0.058(2) 0.085(3) 0.073(2) -0.012(2) 0.0321(19) 0.0044(19)

loop_
_atom_type_symbol
_atom_type_description
_atom_type_scat_dispersion_real
_atom_type_scat_dispersion_imag
_atom_type_scat_source
C C 0.0033 0.0016 'International Tables Vol C Tables 4.2.6.8 and 6.1.1.4'
H H 0.0000 0.0000 'International Tables Vol C Tables 4.2.6.8 and 6.1.1.4'
N N 0.0061 0.0033 'International Tables Vol C Tables 4.2.6.8 and 6.1.1.4'
Se Se -0.0929 2.2259 'International Tables Vol C Tables 4.2.6.8 and 6.1.1.4'

loop_
_geom_angle_atom_site_label_1
_geom_angle_atom_site_label_2
_geom_angle_atom_site_label_3
_geom_angle
_geom_angle_site_symmetry_1
_geom_angle_site_symmetry_3
_geom_angle_publ_flag
C008 N003 H003 117.6 . . ?
C008 N003 C009 124.7(2) . . ?
C009 N003 H003 117.6 . . ?
C007 N004 C00M 115.5(2) . . ?
C008 N004 C007 122.3(2) . . ?
C008 N004 C00M 122.0(2) . . ?
C00A N005 H005 117.6 . . ?
C00A N005 C00B 124.9(2) . . ?
C00B N005 H005 117.6 . . ?
C00A N006 C00F 123.1(2) . . ?
C00A N006 C00W 120.7(3) . . ?
C00F N006 C00W 116.2(2) . . ?
C00E C007 N004 120.1(2) . . ?
C00E C007 C00I 120.3(2) . . ?
C00I C007 N004 119.6(2) . . ?
N003 C008 Se01 120.8(2) . . ?
N004 C008 Se01 123.29(19) . . ?
N004 C008 N003 116.0(2) . . ?
C00G C009 N003 119.8(2) . . ?
C00Q C009 N003 120.7(3) . . ?
C00Q C009 C00G 119.4(3) . . ?
N005 C00A Se02 121.3(2) . . ?
N006 C00A Se02 122.7(2) . . ?
N006 C00A N005 116.0(2) . . ?
C00D C00B N005 120.4(2) . . ?
C00H C00B N005 120.1(3) . . ?
C00H C00B C00D 119.4(3) . . ?
C00B C00D C00O 119.7(3) . . ?
C00B C00D C00P 120.3(3) . . ?
C00O C00D C00P 120.0(3) . . ?
C007 C00E H00E 119.9 . . ?
C007 C00E C00J 120.1(3) . . ?
C00J C00E H00E 119.9 . . ?
C00N C00F N006 119.5(3) . . ?
C00N C00F C00R 119.9(3) . . ?
C00R C00F N006 120.6(3) . . ?
C009 C00G C00V 120.4(3) . . ?
C009 C00G C00Y 119.1(3) . . ?
C00V C00G C00Y 120.5(3) . . ?
C00B C00H H00H 119.6 . . ?
C00B C00H C00Z 120.9(3) . . ?
C00Z C00H H00H 119.6 . . ?
C007 C00I H00I 120.5 . . ?
C007 C00I C00K 119.1(3) . . ?
C00K C00I H00I 120.5 . . ?
C00E C00J H00J 120.1 . . ?
C00L C00J C00E 119.8(3) . . ?
C00L C00J H00J 120.1 . . ?
C00I C00K H00K 119.6 . . ?
C00L C00K C00I 120.9(3) . . ?
C00L C00K H00K 119.6 . . ?
C00J C00L H00L 120.1 . . ?
C00K C00L C00J 119.8(3) . . ?
C00K C00L H00L 120.1 . . ?
N004 C00M H00A 109.5 . . ?
N004 C00M H00B 109.5 . . ?
N004 C00M H00C 109.5 . . ?
H00A C00M H00B 109.5 . . ?
H00A C00M H00C 109.5 . . ?
H00B C00M H00C 109.5 . . ?
C00F C00N H00N 119.9 . . ?
C00F C00N C00U 120.1(3) . . ?
C00U C00N H00N 119.9 . . ?
C00D C00O H00O 120.1 . . ?
C00T C00O C00D 119.7(3) . . ?
C00T C00O H00O 120.1 . . ?
N00C C00P C00D 178.1(4) . . ?
C009 C00Q H00Q 120.2 . . ?
C009 C00Q C010 119.5(3) . . ?
C010 C00Q H00Q 120.2 . . ?
C00F C00R H00R 120.3 . . ?
C012 C00R C00F 119.3(3) . . ?
C012 C00R H00R 120.3 . . ?
C00V C00S H00S 120.0 . . ?
C010 C00S H00S 120.0 . . ?
C010 C00S C00V 120.0(3) . . ?
C00O C00T H00T 119.9 . . ?
C00Z C00T C00O 120.1(3) . . ?
C00Z C00T H00T 119.9 . . ?
C00N C00U H00U 119.9 . . ?
C011 C00U C00N 120.3(3) . . ?
C011 C00U H00U 119.9 . . ?
C00G C00V H00V 120.2 . . ?
C00S C00V C00G 119.6(3) . . ?
C00S C00V H00V 120.2 . . ?
N006 C00W H00D 109.5 . . ?
N006 C00W H00F 109.5 . . ?
N006 C00W H00G 109.5 . . ?
H00D C00W H00F 109.5 . . ?
H00D C00W H00G 109.5 . . ?
H00F C00W H00G 109.5 . . ?
N00X C00Y C00G 179.0(4) . . ?
C00H C00Z H00Z 119.9 . . ?
C00T C00Z C00H 120.1(3) . . ?
C00T C00Z H00Z 119.9 . . ?
C00Q C010 H010 119.4 . . ?
C00S C010 C00Q 121.1(3) . . ?
C00S C010 H010 119.4 . . ?
C00U C011 H011 120.3 . . ?
C012 C011 C00U 119.4(3) . . ?
C012 C011 H011 120.3 . . ?
C00R C012 H012 119.5 . . ?
C011 C012 C00R 121.0(3) . . ?
C011 C012 H012 119.5 . . ?

loop_
_geom_bond_atom_site_label_1
_geom_bond_atom_site_label_2
_geom_bond_distance
_geom_bond_site_symmetry_2
_geom_bond_publ_flag
Se01 C008 1.840(3) . ?
Se02 C00A 1.833(3) . ?
N003 H003 0.8600 . ?
N003 C008 1.352(3) . ?
N003 C009 1.412(3) . ?
N004 C007 1.444(3) . ?
N004 C008 1.330(3) . ?
N004 C00M 1.472(3) . ?
N005 H005 0.8600 . ?
N005 C00A 1.353(3) . ?
N005 C00B 1.414(3) . ?
N006 C00A 1.333(3) . ?
N006 C00F 1.436(4) . ?
N006 C00W 1.465(4) . ?
C007 C00E 1.365(4) . ?
C007 C00I 1.374(4) . ?
C009 C00G 1.379(4) . ?
C009 C00Q 1.376(4) . ?
C00B C00D 1.390(4) . ?
C00B C00H 1.369(4) . ?
N00C C00P 1.133(4) . ?
C00D C00O 1.391(4) . ?
C00D C00P 1.430(5) . ?
C00E H00E 0.9300 . ?
C00E C00J 1.373(4) . ?
C00F C00N 1.365(4) . ?
C00F C00R 1.379(4) . ?
C00G C00V 1.388(4) . ?
C00G C00Y 1.433(5) . ?
C00H H00H 0.9300 . ?
C00H C00Z 1.372(4) . ?
C00I H00I 0.9300 . ?
C00I C00K 1.376(4) . ?
C00J H00J 0.9300 . ?
C00J C00L 1.372(4) . ?
C00K H00K 0.9300 . ?
C00K C00L 1.359(4) . ?
C00L H00L 0.9300 . ?
C00M H00A 0.9600 . ?
C00M H00B 0.9600 . ?
C00M H00C 0.9600 . ?
C00N H00N 0.9300 . ?
C00N C00U 1.372(5) . ?
C00O H00O 0.9300 . ?
C00O C00T 1.377(5) . ?
C00Q H00Q 0.9300 . ?
C00Q C010 1.378(5) . ?
C00R H00R 0.9300 . ?
C00R C012 1.368(5) . ?
C00S H00S 0.9300 . ?
C00S C00V 1.365(5) . ?
C00S C010 1.362(5) . ?
C00T H00T 0.9300 . ?
C00T C00Z 1.371(5) . ?
C00U H00U 0.9300 . ?
C00U C011 1.368(5) . ?
C00V H00V 0.9300 . ?
C00W H00D 0.9600 . ?
C00W H00F 0.9600 . ?
C00W H00G 0.9600 . ?
N00X C00Y 1.134(4) . ?
C00Z H00Z 0.9300 . ?
C010 H010 0.9300 . ?
C011 H011 0.9300 . ?
C011 C012 1.365(5) . ?
C012 H012 0.9300 . ?
